data_7161043
loop_
_publ_author_name
'Rudik, Daniil I.'
'Smirnov, Alexander Yu'
'Bogdanova, Yulia A.'
'Mikhaylov, Andrey A.'
'Romanenko, Alexander R.'
'Korlyukov, Alexander A.'
'Nikolaev, Maxim'
'Baranov, Mikhail S.'
'Ivanov, Dmitrii S.'

_publ_section_title
;
 A photochemical HAT approach to synthesize <i>N</i>-substituted
 benzoxazin-4-ones and their activity as AMPA receptor modulators.
;
_journal_issue 3
_journal_name_full 'Organic &amp; biomolecular chemistry'
_journal_page_first 651
_journal_page_last 658
_journal_paper_doi 10.1039/d5ob01699a
_journal_volume 24
_journal_year 2026
_chemical_formula_moiety 'C17 H10 F3 N O4'
_chemical_formula_sum 'C17 H10 F3 N O4'
_chemical_formula_weight 349.26
_space_group_crystal_system monoclinic
_space_group_IT_number 14
_space_group_name_Hall '-P 2ybc'
_space_group_name_H-M_alt 'P 1 21/c 1'
_atom_sites_solution_hydrogens geom
_audit_creation_date 2025-09-18
_audit_creation_method
;
Olex2 1.5
(compiled 2025.07.13 svn.rb7424ae for OlexSys, GUI svn.r7314)
;
_audit_update_record
;
2025-10-10 deposited with the CCDC.	2025-12-15 downloaded from the CCDC.
;
_cell_angle_alpha 90
_cell_angle_beta 96.820(3)
_cell_angle_gamma 90
_cell_formula_units_Z 4
_cell_length_a 8.1934(9)
_cell_length_b 7.7898(8)
_cell_length_c 23.076(2)
_cell_measurement_reflns_used 7912
_cell_measurement_temperature 120
_cell_measurement_theta_max 30.50
_cell_measurement_theta_min 2.67
_cell_volume 1462.4(3)
_computing_molecular_graphics 'Olex2 1.5 (Dolomanov et al., 2009)'
_computing_publication_material 'Olex2 1.5 (Dolomanov et al., 2009)'
_computing_structure_refinement 'SHELXL 2019/3 (Sheldrick, 2015)'
_computing_structure_solution 'SHELXT 2018/2 (Sheldrick, 2018)'
_diffrn_ambient_temperature 120
_diffrn_detector_area_resol_mean 8
_diffrn_measured_fraction_theta_full 0.994
_diffrn_measured_fraction_theta_max 0.996
_diffrn_measurement_device_type 'Bruker SMART APEX CCD area detector'
_diffrn_measurement_method '\w and \f scans'
_diffrn_radiation_monochromator graphite
_diffrn_radiation_type MoK\a
_diffrn_radiation_wavelength 0.71073
_diffrn_reflns_av_R_equivalents 0.0236
_diffrn_reflns_av_unetI/netI 0.0243
_diffrn_reflns_Laue_measured_fraction_full 0.994
_diffrn_reflns_Laue_measured_fraction_max 0.996
_diffrn_reflns_limit_h_max 11
_diffrn_reflns_limit_h_min -11
_diffrn_reflns_limit_k_max 11
_diffrn_reflns_limit_k_min -11
_diffrn_reflns_limit_l_max 32
_diffrn_reflns_limit_l_min -32
_diffrn_reflns_number 19694
_diffrn_reflns_point_group_measured_fraction_full 0.994
_diffrn_reflns_point_group_measured_fraction_max 0.996
_diffrn_reflns_theta_full 25.242
_diffrn_reflns_theta_max 30.515
_diffrn_reflns_theta_min 2.762
_diffrn_source 'sealed tube'
_diffrn_standards_number 0
_exptl_absorpt_coefficient_mu 0.138
_exptl_absorpt_correction_T_max 0.7461
_exptl_absorpt_correction_T_min 0.6804
_exptl_absorpt_correction_type multi-scan
_exptl_absorpt_process_details
;
SADABS-2016/2 (Bruker,2016) was used for absorption correction.
wR2(int) was 0.1003 before and 0.0412 after correction.
The Ratio of minimum to maximum transmission is 0.9119.
The \l/2 correction factor is Not present.
;
_exptl_crystal_colour colourless
_exptl_crystal_colour_primary colourless
_exptl_crystal_density_diffrn 1.586
_exptl_crystal_description prism
_exptl_crystal_F_000 712
_exptl_crystal_size_max 0.38
_exptl_crystal_size_mid 0.31
_exptl_crystal_size_min 0.21
_refine_diff_density_max 0.316
_refine_diff_density_min -0.227
_refine_diff_density_rms 0.037
_refine_ls_extinction_coef 0.009(3)
_refine_ls_extinction_expression Fc^*^=kFc[1+0.001xFc^2^\l^3^/sin(2\q)]^-1/4^
_refine_ls_extinction_method 'SHELXL-2019/2 (Sheldrick 2019)'
_refine_ls_goodness_of_fit_ref 1.097
_refine_ls_hydrogen_treatment constr
_refine_ls_matrix_type full
_refine_ls_number_parameters 228
_refine_ls_number_reflns 4447
_refine_ls_number_restraints 0
_refine_ls_restrained_S_all 1.097
_refine_ls_R_factor_all 0.0465
_refine_ls_R_factor_gt 0.0346
_refine_ls_shift/su_max 0.001
_refine_ls_shift/su_mean 0.000
_refine_ls_structure_factor_coef Fsqd
_refine_ls_weighting_details 'w=1/[\s^2^(Fo^2^)+(0.0472P)^2^+0.1749P] where P=(Fo^2^+2Fc^2^)/3'
_refine_ls_weighting_scheme calc
_refine_ls_wR_factor_gt 0.0929
_refine_ls_wR_factor_ref 0.0960
_reflns_Friedel_coverage 0.000
_reflns_number_gt 3459
_reflns_number_total 4447
_reflns_threshold_expression 'I > 2\s(I)'
_cod_data_source_file d5ob01699a2.cif
_cod_data_source_block rd715_3
_cod_database_code 7161043
_shelx_shelxl_version_number 2019/3
_shelx_space_group_comment
;
The symmetry employed for this shelxl refinement is uniquely defined
by the following loop, which should always be used as a source of
symmetry information in preference to the above space-group names.
They are only intended as comments.
;
_shelx_estimated_absorpt_t_max 0.972
_shelx_estimated_absorpt_t_min 0.949
_olex2_refinement_description
;
1. Fixed Uiso
 At 1.2 times of:
  All C(H) groups, All C(H,H) groups
 At 1.5 times of:
  All O(H) groups
2.a Secondary CH2 refined with riding coordinates:
 C9(H9A,H9B)
2.b Aromatic/amide H refined with riding coordinates:
 C3(H3), C4(H4), C5(H5), C6(H6), C13(H13), C14(H14), C15(H15)
2.c Idealised tetrahedral OH refined as rotating group:
 O1(H1)
;
_olex2_submission_special_instructions 'No special instructions were received'

loop_
_space_group_symop_operation_xyz
'x, y, z'
'-x, y+1/2, -z+1/2'
'-x, -y, -z'
'x, -y-1/2, z-1/2'

loop_
_atom_site_label
_atom_site_type_symbol
_atom_site_fract_x
_atom_site_fract_y
_atom_site_fract_z
_atom_site_U_iso_or_equiv
_atom_site_adp_type
_atom_site_occupancy
_atom_site_site_symmetry_order
_atom_site_calc_flag
_atom_site_refinement_flags_posn
_atom_site_refinement_flags_adp
_atom_site_refinement_flags_occupancy
_atom_site_disorder_assembly
_atom_site_disorder_group
F1 F 0.55964(8) 0.14727(10) 0.46862(3) 0.03706(18) Uani 1 1 d . . . . .
F2 F 0.77733(8) 0.11311(9) 0.52990(3) 0.03702(18) Uani 1 1 d . . . . .
F3 F 0.56861(8) 0.24685(10) 0.55598(3) 0.03698(18) Uani 1 1 d . . . . .
O1 O 0.78381(9) 0.21800(12) 0.29135(3) 0.0317(2) Uani 1 1 d . . . . .
H1 H 0.723950 0.200764 0.259738 0.047 Uiso 1 1 calc R U . . .
O2 O 0.44259(10) 0.66540(12) 0.30457(3) 0.0355(2) Uani 1 1 d . . . . .
O3 O 0.90996(9) 0.57728(11) 0.36935(3) 0.02972(18) Uani 1 1 d . . . . .
O4 O 0.85159(9) 0.13018(10) 0.40543(3) 0.02894(18) Uani 1 1 d . . . . .
N1 N 0.66012(10) 0.47636(13) 0.31961(4) 0.0285(2) Uani 1 1 d . . . . .
C1 C 0.69096(12) 0.29353(15) 0.33126(4) 0.0264(2) Uani 1 1 d . . . . .
C2 C 0.51698(12) 0.22550(16) 0.33111(4) 0.0275(2) Uani 1 1 d . . . . .
C3 C 0.46565(13) 0.05975(17) 0.33944(4) 0.0308(2) Uani 1 1 d . . . . .
H3 H 0.542266 -0.031721 0.346088 0.037 Uiso 1 1 calc R U . . .
C4 C 0.29669(13) 0.03121(18) 0.33774(4) 0.0335(3) Uani 1 1 d . . . . .
H4 H 0.257639 -0.081903 0.342967 0.040 Uiso 1 1 calc R U . . .
C5 C 0.18452(13) 0.16582(19) 0.32850(4) 0.0358(3) Uani 1 1 d . . . . .
H5 H 0.070415 0.143433 0.328100 0.043 Uiso 1 1 calc R U . . .
C6 C 0.23744(13) 0.33224(18) 0.31988(4) 0.0335(3) Uani 1 1 d . . . . .
H6 H 0.161432 0.424265 0.313255 0.040 Uiso 1 1 calc R U . . .
C7 C 0.40563(12) 0.35943(16) 0.32128(4) 0.0289(2) Uani 1 1 d . . . . .
C8 C 0.49685(12) 0.51994(16) 0.31407(4) 0.0294(2) Uani 1 1 d . . . . .
C9 C 0.79195(14) 0.59698(17) 0.31861(4) 0.0329(3) Uani 1 1 d . . . . .
H9A H 0.747363 0.715213 0.317338 0.039 Uiso 1 1 calc R U . . .
H9B H 0.846475 0.578709 0.283054 0.039 Uiso 1 1 calc R U . . .
C10 C 0.78372(11) 0.26463(14) 0.39341(4) 0.0243(2) Uani 1 1 d . . . . .
C11 C 0.77858(11) 0.40925(14) 0.43649(4) 0.0234(2) Uani 1 1 d . . . . .
C12 C 0.84250(12) 0.56663(15) 0.42170(4) 0.0257(2) Uani 1 1 d . . . . .
C13 C 0.85328(12) 0.70558(15) 0.45933(5) 0.0287(2) Uani 1 1 d . . . . .
H13 H 0.896163 0.812213 0.448078 0.034 Uiso 1 1 calc R U . . .
C14 C 0.80010(13) 0.68584(16) 0.51386(5) 0.0310(2) Uani 1 1 d . . . . .
H14 H 0.807582 0.779512 0.540407 0.037 Uiso 1 1 calc R U . . .
C15 C 0.73628(13) 0.53077(16) 0.52984(4) 0.0287(2) Uani 1 1 d . . . . .
H15 H 0.699831 0.519119 0.567219 0.034 Uiso 1 1 calc R U . . .
C16 C 0.72496(12) 0.39207(14) 0.49183(4) 0.0244(2) Uani 1 1 d . . . . .
C17 C 0.65793(13) 0.22513(16) 0.51132(4) 0.0285(2) Uani 1 1 d . . . . .

loop_
_atom_site_aniso_label
_atom_site_aniso_U_11
_atom_site_aniso_U_22
_atom_site_aniso_U_33
_atom_site_aniso_U_23
_atom_site_aniso_U_13
_atom_site_aniso_U_12
F1 0.0333(4) 0.0544(4) 0.0234(3) -0.0046(3) 0.0032(3) -0.0130(3)
F2 0.0334(4) 0.0411(4) 0.0365(4) 0.0085(3) 0.0038(3) 0.0033(3)
F3 0.0349(4) 0.0567(5) 0.0210(3) 0.0014(3) 0.0104(3) -0.0025(3)
O1 0.0179(3) 0.0609(5) 0.0160(3) -0.0092(3) 0.0012(3) 0.0072(3)
O2 0.0317(4) 0.0533(5) 0.0198(3) -0.0002(3) -0.0036(3) 0.0144(4)
O3 0.0208(3) 0.0509(5) 0.0172(3) 0.0048(3) 0.0015(3) 0.0022(3)
O4 0.0238(4) 0.0403(5) 0.0222(3) -0.0021(3) 0.0003(3) 0.0060(3)
N1 0.0207(4) 0.0481(6) 0.0160(4) 0.0019(4) -0.0007(3) 0.0072(4)
C1 0.0172(4) 0.0467(6) 0.0150(4) -0.0040(4) 0.0007(3) 0.0067(4)
C2 0.0170(4) 0.0522(7) 0.0130(4) -0.0049(4) 0.0000(3) 0.0055(4)
C3 0.0211(5) 0.0517(7) 0.0189(4) -0.0051(4) 0.0002(4) 0.0047(5)
C4 0.0239(5) 0.0598(8) 0.0168(4) -0.0048(5) 0.0017(4) -0.0015(5)
C5 0.0186(5) 0.0728(9) 0.0161(4) -0.0087(5) 0.0024(4) 0.0024(5)
C6 0.0202(5) 0.0640(8) 0.0160(4) -0.0060(5) 0.0000(3) 0.0118(5)
C7 0.0208(4) 0.0536(7) 0.0118(4) -0.0051(4) 0.0002(3) 0.0085(4)
C8 0.0236(5) 0.0534(7) 0.0105(4) -0.0031(4) -0.0013(3) 0.0108(5)
C9 0.0278(5) 0.0526(7) 0.0178(4) 0.0068(5) 0.0002(4) 0.0032(5)
C10 0.0148(4) 0.0422(6) 0.0158(4) -0.0018(4) 0.0016(3) 0.0023(4)
C11 0.0164(4) 0.0382(6) 0.0148(4) -0.0007(4) -0.0015(3) 0.0050(4)
C12 0.0171(4) 0.0428(6) 0.0166(4) 0.0024(4) -0.0003(3) 0.0041(4)
C13 0.0215(5) 0.0384(6) 0.0248(5) 0.0014(4) -0.0035(4) 0.0010(4)
C14 0.0263(5) 0.0421(6) 0.0233(5) -0.0075(4) -0.0025(4) 0.0026(5)
C15 0.0245(5) 0.0443(7) 0.0170(4) -0.0030(4) 0.0011(4) 0.0039(4)
C16 0.0183(4) 0.0387(6) 0.0158(4) -0.0006(4) -0.0002(3) 0.0034(4)
C17 0.0236(5) 0.0444(6) 0.0176(4) -0.0010(4) 0.0026(4) 0.0005(4)

loop_
_atom_type_symbol
_atom_type_description
_atom_type_scat_dispersion_real
_atom_type_scat_dispersion_imag
_atom_type_scat_source
C C 0.0033 0.0016 'International Tables Vol C Tables 4.2.6.8 and 6.1.1.4'
H H 0.0000 0.0000 'International Tables Vol C Tables 4.2.6.8 and 6.1.1.4'
F F 0.0171 0.0103 'International Tables Vol C Tables 4.2.6.8 and 6.1.1.4'
N N 0.0061 0.0033 'International Tables Vol C Tables 4.2.6.8 and 6.1.1.4'
O O 0.0106 0.0060 'International Tables Vol C Tables 4.2.6.8 and 6.1.1.4'

loop_
_geom_angle_atom_site_label_1
_geom_angle_atom_site_label_2
_geom_angle_atom_site_label_3
_geom_angle
_geom_angle_site_symmetry_1
_geom_angle_site_symmetry_3
_geom_angle_publ_flag
C1 O1 H1 109.5 . . ?
C12 O3 C9 114.62(8) . . ?
C8 N1 C1 113.75(9) . . ?
C8 N1 C9 124.38(10) . . ?
C9 N1 C1 121.73(8) . . ?
O1 C1 N1 112.65(9) . . ?
O1 C1 C2 115.91(9) . . ?
O1 C1 C10 107.63(8) . . ?
N1 C1 C2 101.37(8) . . ?
N1 C1 C10 111.34(8) . . ?
C2 C1 C10 107.84(8) . . ?
C3 C2 C1 128.88(10) . . ?
C3 C2 C7 121.45(10) . . ?
C7 C2 C1 109.67(10) . . ?
C2 C3 H3 121.2 . . ?
C2 C3 C4 117.55(11) . . ?
C4 C3 H3 121.2 . . ?
C3 C4 H4 119.4 . . ?
C5 C4 C3 121.15(12) . . ?
C5 C4 H4 119.4 . . ?
C4 C5 H5 119.6 . . ?
C6 C5 C4 120.84(10) . . ?
C6 C5 H5 119.6 . . ?
C5 C6 H6 121.2 . . ?
C5 C6 C7 117.66(11) . . ?
C7 C6 H6 121.2 . . ?
C2 C7 C6 121.33(12) . . ?
C2 C7 C8 108.88(9) . . ?
C6 C7 C8 129.78(11) . . ?
O2 C8 N1 125.02(11) . . ?
O2 C8 C7 128.65(10) . . ?
N1 C8 C7 106.33(10) . . ?
O3 C9 H9A 109.5 . . ?
O3 C9 H9B 109.5 . . ?
N1 C9 O3 110.65(9) . . ?
N1 C9 H9A 109.5 . . ?
N1 C9 H9B 109.5 . . ?
H9A C9 H9B 108.1 . . ?
O4 C10 C1 119.99(9) . . ?
O4 C10 C11 123.20(9) . . ?
C11 C10 C1 116.79(9) . . ?
C12 C11 C10 117.15(9) . . ?
C12 C11 C16 118.30(9) . . ?
C16 C11 C10 124.38(10) . . ?
O3 C12 C11 117.77(9) . . ?
C13 C12 O3 119.77(10) . . ?
C13 C12 C11 122.22(9) . . ?
C12 C13 H13 120.7 . . ?
C12 C13 C14 118.59(11) . . ?
C14 C13 H13 120.7 . . ?
C13 C14 H14 119.8 . . ?
C15 C14 C13 120.50(10) . . ?
C15 C14 H14 119.8 . . ?
C14 C15 H15 119.7 . . ?
C14 C15 C16 120.68(10) . . ?
C16 C15 H15 119.7 . . ?
C11 C16 C17 121.31(9) . . ?
C15 C16 C11 119.71(10) . . ?
C15 C16 C17 118.97(9) . . ?
F1 C17 F2 106.97(9) . . ?
F1 C17 F3 106.63(8) . . ?
F1 C17 C16 112.39(8) . . ?
F2 C17 F3 106.23(8) . . ?
F2 C17 C16 112.34(8) . . ?
F3 C17 C16 111.88(9) . . ?

loop_
_geom_bond_atom_site_label_1
_geom_bond_atom_site_label_2
_geom_bond_distance
_geom_bond_site_symmetry_2
_geom_bond_publ_flag
F1 C17 1.3411(12) . ?
F2 C17 1.3427(13) . ?
F3 C17 1.3437(12) . ?
O1 H1 0.8400 . ?
O1 C1 1.3926(12) . ?
O2 C8 1.2274(15) . ?
O3 C9 1.4354(12) . ?
O3 C12 1.3894(12) . ?
O4 C10 1.2027(13) . ?
N1 C1 1.4657(16) . ?
N1 C8 1.3713(13) . ?
N1 C9 1.4339(16) . ?
C1 C2 1.5205(15) . ?
C1 C10 1.5577(13) . ?
C2 C3 1.3784(18) . ?
C2 C7 1.3868(15) . ?
C3 H3 0.9500 . ?
C3 C4 1.3980(15) . ?
C4 H4 0.9500 . ?
C4 C5 1.3939(18) . ?
C5 H5 0.9500 . ?
C5 C6 1.3887(19) . ?
C6 H6 0.9500 . ?
C6 C7 1.3908(15) . ?
C7 C8 1.4762(18) . ?
C9 H9A 0.9900 . ?
C9 H9B 0.9900 . ?
C10 C11 1.5062(14) . ?
C11 C12 1.3915(16) . ?
C11 C16 1.4053(13) . ?
C12 C13 1.3838(16) . ?
C13 H13 0.9500 . ?
C13 C14 1.3883(15) . ?
C14 H14 0.9500 . ?
C14 C15 1.3836(17) . ?
C15 H15 0.9500 . ?
C15 C16 1.3878(15) . ?
C16 C17 1.5012(16) . ?

loop_
_geom_hbond_atom_site_label_D
_geom_hbond_atom_site_label_H
_geom_hbond_atom_site_label_A
_geom_hbond_distance_DH
_geom_hbond_distance_HA
_geom_hbond_distance_DA
_geom_hbond_angle_DHA
_geom_hbond_site_symmetry_A
_geom_hbond_publ_flag
O1 H1 O2 0.84 1.91 2.7445(10) 170.3 2_645 yes

loop_
_geom_torsion_atom_site_label_1
_geom_torsion_atom_site_label_2
_geom_torsion_atom_site_label_3
_geom_torsion_atom_site_label_4
_geom_torsion
_geom_torsion_site_symmetry_1
_geom_torsion_site_symmetry_2
_geom_torsion_site_symmetry_3
_geom_torsion_site_symmetry_4
_geom_torsion_publ_flag
O1 C1 C2 C3 57.32(14) . . . . ?
O1 C1 C2 C7 -123.13(10) . . . . ?
O1 C1 C10 O4 -39.09(13) . . . . ?
O1 C1 C10 C11 142.64(9) . . . . ?
O3 C12 C13 C14 -173.48(9) . . . . ?
O4 C10 C11 C12 122.20(11) . . . . ?
O4 C10 C11 C16 -52.98(14) . . . . ?
N1 C1 C2 C3 179.61(9) . . . . ?
N1 C1 C2 C7 -0.83(10) . . . . ?
N1 C1 C10 O4 -163.00(9) . . . . ?
N1 C1 C10 C11 18.72(12) . . . . ?
C1 N1 C8 O2 179.63(9) . . . . ?
C1 N1 C8 C7 -0.85(11) . . . . ?
C1 N1 C9 O3 -48.86(13) . . . . ?
C1 C2 C3 C4 179.38(9) . . . . ?
C1 C2 C7 C6 -179.06(9) . . . . ?
C1 C2 C7 C8 0.40(10) . . . . ?
C1 C10 C11 C12 -59.59(12) . . . . ?
C1 C10 C11 C16 125.23(10) . . . . ?
C2 C1 C10 O4 86.63(11) . . . . ?
C2 C1 C10 C11 -91.64(11) . . . . ?
C2 C3 C4 C5 -0.59(15) . . . . ?
C2 C7 C8 O2 179.75(10) . . . . ?
C2 C7 C8 N1 0.25(10) . . . . ?
C3 C2 C7 C6 0.53(15) . . . . ?
C3 C2 C7 C8 179.99(9) . . . . ?
C3 C4 C5 C6 0.92(16) . . . . ?
C4 C5 C6 C7 -0.51(15) . . . . ?
C5 C6 C7 C2 -0.20(14) . . . . ?
C5 C6 C7 C8 -179.54(9) . . . . ?
C6 C7 C8 O2 -0.85(17) . . . . ?
C6 C7 C8 N1 179.65(9) . . . . ?
C7 C2 C3 C4 -0.13(14) . . . . ?
C8 N1 C1 O1 125.56(9) . . . . ?
C8 N1 C1 C2 1.04(10) . . . . ?
C8 N1 C1 C10 -113.42(9) . . . . ?
C8 N1 C9 O3 126.42(10) . . . . ?
C9 O3 C12 C11 80.21(12) . . . . ?
C9 O3 C12 C13 -105.28(11) . . . . ?
C9 N1 C1 O1 -58.69(11) . . . . ?
C9 N1 C1 C2 176.79(8) . . . . ?
C9 N1 C1 C10 62.33(11) . . . . ?
C9 N1 C8 O2 4.01(15) . . . . ?
C9 N1 C8 C7 -176.47(8) . . . . ?
C10 C1 C2 C3 -63.35(13) . . . . ?
C10 C1 C2 C7 116.21(9) . . . . ?
C10 C11 C12 O3 -1.71(13) . . . . ?
C10 C11 C12 C13 -176.07(8) . . . . ?
C10 C11 C16 C15 175.37(9) . . . . ?
C10 C11 C16 C17 -3.56(14) . . . . ?
C11 C12 C13 C14 0.77(15) . . . . ?
C11 C16 C17 F1 -40.90(13) . . . . ?
C11 C16 C17 F2 79.80(11) . . . . ?
C11 C16 C17 F3 -160.83(8) . . . . ?
C12 O3 C9 N1 -47.18(13) . . . . ?
C12 C11 C16 C15 0.24(14) . . . . ?
C12 C11 C16 C17 -178.69(9) . . . . ?
C12 C13 C14 C15 -0.62(15) . . . . ?
C13 C14 C15 C16 0.30(16) . . . . ?
C14 C15 C16 C11 -0.11(15) . . . . ?
C14 C15 C16 C17 178.85(9) . . . . ?
C15 C16 C17 F1 140.16(10) . . . . ?
C15 C16 C17 F2 -99.14(11) . . . . ?
C15 C16 C17 F3 20.23(13) . . . . ?
C16 C11 C12 O3 173.78(8) . . . . ?
C16 C11 C12 C13 -0.59(14) . . . . ?
